data_7109085
loop_
_publ_author_name
'Handan Akpinar'
'John A. Schlueter'
'Paul M. Lahti'

_publ_section_title
;
 2-(9,10-Anthraquinon-2-yl)-4,4,5,5-tetramethyl-4,5-dihydro-1H-imidazole-3-oxide-1-oxyl:
 polymorphism in a conjugated anthraquinone-substituted nitronylnitroxide
;
_journal_name_full Chem.Commun.
_journal_page_first 3345
_journal_paper_doi 10.1039/c3cc41075g
_journal_volume 49
_journal_year 2013
_chemical_formula_moiety 'C21 H19 N2 O4'
_chemical_formula_sum 'C21 H19 N2 O4'
_chemical_formula_weight 363.38
_chemical_melting_point 481
_chemical_name_common
;
2-(9,10-Anthraquinon-2-yl)-4,4,5,5-tetramethyl-4,5-dihydro-1H-
imidazole-3-oxide-
;
_chemical_name_systematic
;
2-(9,10-Anthraquinon-2-yl)-4,4,5,5-tetramethyl-4,5-dihydro-1H-imidazole-3-oxide-1-oxyl
;
_space_group_IT_number 61
_symmetry_cell_setting orthorhombic
_symmetry_Int_Tables_number 61
_symmetry_space_group_name_Hall '-P 2ac 2ab'
_symmetry_space_group_name_H-M 'P b c a'
_atom_sites_solution_hydrogens geom
_atom_sites_solution_primary direct
_atom_sites_solution_secondary difmap
_audit_creation_method 'manual editing of SHELXL-97 cif file'
_cell_angle_alpha 90.00
_cell_angle_beta 90.00
_cell_angle_gamma 90.00
_cell_formula_units_Z 8
_cell_length_a 7.3230(5)
_cell_length_b 21.4026(17)
_cell_length_c 22.3514(17)
_cell_measurement_reflns_used 2507
_cell_measurement_temperature 300(2)
_cell_measurement_theta_max 20.032
_cell_measurement_theta_min 2.635
_cell_volume 3503.2(5)
_computing_cell_refinement 'APEX II v.2.2 (Bruker, 2007)'
_computing_data_collection 'APEX II v.2.2 (Bruker, 2007)'
_computing_data_reduction 'APEX II v.2.2 (Bruker, 2007)'
_computing_molecular_graphics 'Diamond 3.1a (Crystal Impact, 2005)'
_computing_publication_material 'SHELXTL (Bruker, 2006)'
_computing_structure_refinement 'SHELXL-97 (Sheldrick, 2008)'
_computing_structure_solution 'SHELXS-97 (Sheldrick, 2008)'
_diffrn_ambient_temperature 300(2)
_diffrn_detector_area_resol_mean 83.33
_diffrn_measured_fraction_theta_full 1.000
_diffrn_measured_fraction_theta_max 1.000
_diffrn_measurement_device_type '3-circle goniometer'
_diffrn_measurement_method 'omega scans'
_diffrn_radiation_monochromator graphite
_diffrn_radiation_probe x-ray
_diffrn_radiation_source 'fine-focus sealed tube'
_diffrn_radiation_type MoK\a
_diffrn_radiation_wavelength 0.71073
_diffrn_reflns_av_R_equivalents 0.0667
_diffrn_reflns_av_sigmaI/netI 0.0303
_diffrn_reflns_limit_h_max 8
_diffrn_reflns_limit_h_min -8
_diffrn_reflns_limit_k_max 23
_diffrn_reflns_limit_k_min -23
_diffrn_reflns_limit_l_max 24
_diffrn_reflns_limit_l_min -24
_diffrn_reflns_number 24088
_diffrn_reflns_theta_full 23.32
_diffrn_reflns_theta_max 23.32
_diffrn_reflns_theta_min 1.82
_diffrn_source_type 'Bruker APEX II'
_exptl_absorpt_coefficient_mu 0.096
_exptl_absorpt_correction_T_max 0.7449
_exptl_absorpt_correction_T_min 0.6224
_exptl_absorpt_correction_type multi-scan
_exptl_absorpt_process_details 'SADABS, R. Blessing; 1995'
_exptl_crystal_colour black
_exptl_crystal_density_diffrn 1.378
_exptl_crystal_density_method 'not measured'
_exptl_crystal_description needle
_exptl_crystal_F_000 1528
_exptl_crystal_size_max 0.50
_exptl_crystal_size_mid 0.10
_exptl_crystal_size_min 0.05
_refine_diff_density_max 0.173
_refine_diff_density_min -0.177
_refine_diff_density_rms 0.039
_refine_ls_extinction_coef 0.0017(4)
_refine_ls_extinction_expression Fc^*^=kFc[1+0.001xFc^2^\l^3^/sin(2\q)]^-1/4^
_refine_ls_extinction_method SHELXL
_refine_ls_goodness_of_fit_ref 1.025
_refine_ls_hydrogen_treatment constr
_refine_ls_matrix_type full
_refine_ls_number_parameters 245
_refine_ls_number_reflns 2534
_refine_ls_number_restraints 0
_refine_ls_restrained_S_all 1.025
_refine_ls_R_factor_all 0.0690
_refine_ls_R_factor_gt 0.0436
_refine_ls_shift/su_max 0.000
_refine_ls_shift/su_mean 0.000
_refine_ls_structure_factor_coef Fsqd
_refine_ls_weighting_details 'calc w=1/[\s^2^(Fo^2^)+(0.0673P)^2^+1.2058P] where P=(Fo^2^+2Fc^2^)/3'
_refine_ls_weighting_scheme calc
_refine_ls_wR_factor_gt 0.1126
_refine_ls_wR_factor_ref 0.1309
_reflns_number_gt 1812
_reflns_number_total 2534
_reflns_threshold_expression >2sigma(I)
_cod_data_source_file c3cc41075g.txt
_cod_data_source_block BAntQNN300K
_cod_database_code 7109085

loop_
_symmetry_equiv_pos_as_xyz
'x, y, z'
'-x+1/2, -y, z+1/2'
'-x, y+1/2, -z+1/2'
'x+1/2, -y+1/2, -z'
'-x, -y, -z'
'x-1/2, y, -z-1/2'
'x, -y-1/2, z-1/2'
'-x-1/2, y-1/2, z'

loop_
_atom_site_label
_atom_site_type_symbol
_atom_site_fract_x
_atom_site_fract_y
_atom_site_fract_z
_atom_site_U_iso_or_equiv
_atom_site_adp_type
_atom_site_occupancy
_atom_site_symmetry_multiplicity
_atom_site_calc_flag
_atom_site_refinement_flags
C1 C 0.3408(3) 0.13577(11) 0.23054(10) 0.0400(6) Uani 1 1 d .
O1 O 0.2182(3) 0.26406(9) 0.25256(9) 0.0720(7) Uani 1 1 d .
N1 N 0.2940(3) 0.24746(10) 0.20338(9) 0.0465(6) Uani 1 1 d .
O2 O 0.4884(3) 0.14146(8) 0.10778(8) 0.0536(5) Uani 1 1 d .
N2 N 0.4210(3) 0.18901(9) 0.13458(8) 0.0399(5) Uani 1 1 d .
C2 C 0.3628(3) 0.14309(11) 0.29197(11) 0.0406(6) Uani 1 1 d .
H2 H 0.3972 0.1817 0.3074 0.049 Uiso 1 1 calc R
C3 C 0.3334(3) 0.09277(11) 0.33056(10) 0.0389(6) Uani 1 1 d .
O4 O 0.4400(3) 0.14800(8) 0.41544(8) 0.0592(6) Uani 1 1 d .
C4 C 0.3633(4) 0.10146(12) 0.39621(11) 0.0439(6) Uani 1 1 d .
C5 C 0.3043(3) 0.04992(11) 0.43651(11) 0.0447(6) Uani 1 1 d .
C6 C 0.3136(4) 0.05846(13) 0.49827(12) 0.0571(8) Uani 1 1 d .
H6 H 0.3543 0.0963 0.5137 0.069 Uiso 1 1 calc R
C7 C 0.2626(4) 0.01097(15) 0.53656(14) 0.0675(9) Uani 1 1 d .
H7 H 0.2677 0.0171 0.5777 0.081 Uiso 1 1 calc R
C8 C 0.2040(4) -0.04573(15) 0.51395(14) 0.0664(9) Uani 1 1 d .
H8 H 0.1711 -0.0778 0.5399 0.080 Uiso 1 1 calc R
C9 C 0.1943(4) -0.05471(13) 0.45293(14) 0.0587(8) Uani 1 1 d .
H9 H 0.1549 -0.0929 0.4379 0.070 Uiso 1 1 calc R
C10 C 0.2434(3) -0.00680(12) 0.41357(12) 0.0480(7) Uani 1 1 d .
O11 O 0.1772(4) -0.06702(10) 0.32767(10) 0.0913(8) Uani 1 1 d .
C11 C 0.2299(4) -0.01730(12) 0.34794(13) 0.0528(7) Uani 1 1 d .
C12 C 0.2781(3) 0.03534(11) 0.30750(11) 0.0434(6) Uani 1 1 d .
C13 C 0.2629(4) 0.02749(12) 0.24593(12) 0.0506(7) Uani 1 1 d .
H13 H 0.2306 -0.0113 0.2304 0.061 Uiso 1 1 calc R
C14 C 0.2955(4) 0.07687(11) 0.20762(11) 0.0486(7) Uani 1 1 d .
H14 H 0.2873 0.0710 0.1665 0.058 Uiso 1 1 calc R
C15 C 0.3550(3) 0.18974(11) 0.19091(10) 0.0387(6) Uani 1 1 d .
C16 C 0.3030(4) 0.29144(11) 0.15102(11) 0.0448(6) Uani 1 1 d .
C17 C 0.4219(3) 0.25278(11) 0.10597(10) 0.0421(6) Uani 1 1 d .
C18 C 0.3859(5) 0.35260(13) 0.17235(13) 0.0668(9) Uani 1 1 d .
H18A H 0.3035 0.3727 0.1997 0.100 Uiso 1 1 calc R
H18B H 0.4071 0.3794 0.1386 0.100 Uiso 1 1 calc R
H18C H 0.4996 0.3443 0.1922 0.100 Uiso 1 1 calc R
C19 C 0.1056(4) 0.30122(15) 0.13104(14) 0.0683(9) Uani 1 1 d .
H19A H 0.0414 0.3250 0.1608 0.102 Uiso 1 1 calc R
H19B H 0.0472 0.2614 0.1261 0.102 Uiso 1 1 calc R
H19C H 0.1040 0.3234 0.0937 0.102 Uiso 1 1 calc R
C20 C 0.6206(4) 0.27304(13) 0.10246(12) 0.0569(8) Uani 1 1 d .
H20A H 0.6840 0.2474 0.0740 0.085 Uiso 1 1 calc R
H20B H 0.6765 0.2686 0.1411 0.085 Uiso 1 1 calc R
H20C H 0.6269 0.3159 0.0901 0.085 Uiso 1 1 calc R
C21 C 0.3425(4) 0.24576(14) 0.04322(11) 0.0611(8) Uani 1 1 d .
H21A H 0.4245 0.2216 0.0190 0.092 Uiso 1 1 calc R
H21B H 0.3263 0.2863 0.0257 0.092 Uiso 1 1 calc R
H21C H 0.2266 0.2249 0.0455 0.092 Uiso 1 1 calc R

loop_
_atom_site_aniso_label
_atom_site_aniso_U_11
_atom_site_aniso_U_22
_atom_site_aniso_U_33
_atom_site_aniso_U_23
_atom_site_aniso_U_13
_atom_site_aniso_U_12
C1 0.0422(15) 0.0439(14) 0.0340(14) 0.0012(11) 0.0029(11) 0.0024(12)
O1 0.1054(18) 0.0683(13) 0.0423(11) 0.0018(10) 0.0286(11) 0.0229(12)
N1 0.0579(14) 0.0503(13) 0.0313(12) 0.0022(10) 0.0087(10) 0.0058(11)
O2 0.0641(12) 0.0561(12) 0.0407(10) -0.0110(9) 0.0066(9) 0.0060(10)
N2 0.0447(12) 0.0459(12) 0.0292(11) -0.0020(9) 0.0000(9) 0.0011(10)
C2 0.0417(14) 0.0430(14) 0.0373(14) -0.0024(11) 0.0017(11) -0.0019(11)
C3 0.0380(14) 0.0420(14) 0.0367(14) 0.0057(11) 0.0019(11) 0.0020(11)
O4 0.0803(15) 0.0556(12) 0.0418(11) 0.0033(9) -0.0083(10) -0.0156(10)
C4 0.0444(15) 0.0447(15) 0.0427(15) 0.0045(12) -0.0011(12) 0.0002(13)
C5 0.0446(15) 0.0497(16) 0.0399(15) 0.0103(12) 0.0006(12) 0.0031(12)
C6 0.067(2) 0.0608(18) 0.0437(16) 0.0089(14) 0.0001(14) 0.0010(15)
C7 0.074(2) 0.078(2) 0.0506(18) 0.0225(16) 0.0061(16) 0.0049(17)
C8 0.068(2) 0.070(2) 0.061(2) 0.0312(17) 0.0073(16) -0.0015(16)
C9 0.0565(18) 0.0524(17) 0.067(2) 0.0148(15) 0.0020(15) -0.0017(14)
C10 0.0457(16) 0.0470(15) 0.0513(17) 0.0140(13) 0.0043(13) 0.0001(12)
O11 0.147(2) 0.0556(13) 0.0710(15) 0.0040(11) -0.0063(15) -0.0340(14)
C11 0.0588(18) 0.0414(16) 0.0581(18) 0.0042(13) -0.0005(14) -0.0067(13)
C12 0.0449(15) 0.0411(14) 0.0442(16) 0.0020(12) -0.0001(12) 0.0006(11)
C13 0.0606(17) 0.0426(14) 0.0486(16) -0.0060(13) -0.0015(13) -0.0044(13)
C14 0.0565(17) 0.0506(16) 0.0386(15) -0.0045(12) -0.0003(13) 0.0026(13)
C15 0.0419(14) 0.0445(15) 0.0299(13) -0.0003(11) 0.0002(11) 0.0022(11)
C16 0.0521(16) 0.0458(14) 0.0364(14) 0.0086(11) -0.0001(12) -0.0001(12)
C17 0.0510(16) 0.0491(15) 0.0263(13) 0.0038(11) -0.0032(11) -0.0006(12)
C18 0.090(2) 0.0528(18) 0.0572(19) -0.0002(14) 0.0076(17) -0.0053(16)
C19 0.059(2) 0.079(2) 0.066(2) 0.0134(17) -0.0002(16) 0.0152(16)
C20 0.0546(18) 0.0716(19) 0.0446(16) 0.0050(14) 0.0038(14) -0.0088(14)
C21 0.076(2) 0.0749(19) 0.0318(15) 0.0025(14) -0.0103(14) 0.0006(16)

loop_
_atom_type_symbol
_atom_type_description
_atom_type_scat_dispersion_real
_atom_type_scat_dispersion_imag
_atom_type_scat_source
C C 0.0033 0.0016 'International Tables Vol C Tables 4.2.6.8 and 6.1.1.4'
H H 0.0000 0.0000 'International Tables Vol C Tables 4.2.6.8 and 6.1.1.4'
N N 0.0061 0.0033 'International Tables Vol C Tables 4.2.6.8 and 6.1.1.4'
O O 0.0106 0.0060 'International Tables Vol C Tables 4.2.6.8 and 6.1.1.4'

loop_
_geom_angle_atom_site_label_1
_geom_angle_atom_site_label_2
_geom_angle_atom_site_label_3
_geom_angle
C2 C1 C14 119.3(2)
C2 C1 C15 120.1(2)
C14 C1 C15 120.5(2)
O1 N1 C15 125.3(2)
O1 N1 C16 120.85(19)
C15 N1 C16 113.58(19)
O2 N2 C15 125.8(2)
O2 N2 C17 121.32(18)
C15 N2 C17 112.77(19)
C1 C2 C3 120.3(2)
C1 C2 H2 119.8
C3 C2 H2 119.8
C12 C3 C2 119.8(2)
C12 C3 C4 121.0(2)
C2 C3 C4 119.2(2)
O4 C4 C5 121.7(2)
O4 C4 C3 120.9(2)
C5 C4 C3 117.3(2)
C10 C5 C6 119.7(2)
C10 C5 C4 121.1(2)
C6 C5 C4 119.2(2)
C7 C6 C5 120.3(3)
C7 C6 H6 119.9
C5 C6 H6 119.9
C6 C7 C8 120.2(3)
C6 C7 H7 119.9
C8 C7 H7 119.9
C9 C8 C7 120.0(3)
C9 C8 H8 120.0
C7 C8 H8 120.0
C8 C9 C10 120.5(3)
C8 C9 H9 119.8
C10 C9 H9 119.8
C5 C10 C9 119.4(3)
C5 C10 C11 121.1(2)
C9 C10 C11 119.5(2)
O11 C11 C12 120.7(3)
O11 C11 C10 121.3(2)
C12 C11 C10 118.0(2)
C13 C12 C3 119.7(2)
C13 C12 C11 119.4(2)
C3 C12 C11 120.8(2)
C14 C13 C12 120.5(2)
C14 C13 H13 119.8
C12 C13 H13 119.8
C13 C14 C1 120.2(2)
C13 C14 H14 119.9
C1 C14 H14 119.9
N1 C15 N2 108.9(2)
N1 C15 C1 125.3(2)
N2 C15 C1 125.7(2)
N1 C16 C18 108.2(2)
N1 C16 C19 105.8(2)
C18 C16 C19 110.6(2)
N1 C16 C17 101.17(18)
C18 C16 C17 115.7(2)
C19 C16 C17 114.2(2)
N2 C17 C20 106.5(2)
N2 C17 C21 107.4(2)
C20 C17 C21 110.2(2)
N2 C17 C16 101.72(18)
C20 C17 C16 114.5(2)
C21 C17 C16 115.5(2)
C16 C18 H18A 109.5
C16 C18 H18B 109.5
H18A C18 H18B 109.5
C16 C18 H18C 109.5
H18A C18 H18C 109.5
H18B C18 H18C 109.5
C16 C19 H19A 109.5
C16 C19 H19B 109.5
H19A C19 H19B 109.5
C16 C19 H19C 109.5
H19A C19 H19C 109.5
H19B C19 H19C 109.5
C17 C20 H20A 109.5
C17 C20 H20B 109.5
H20A C20 H20B 109.5
C17 C20 H20C 109.5
H20A C20 H20C 109.5
H20B C20 H20C 109.5
C17 C21 H21A 109.5
C17 C21 H21B 109.5
H21A C21 H21B 109.5
C17 C21 H21C 109.5
H21A C21 H21C 109.5
H21B C21 H21C 109.5

loop_
_geom_bond_atom_site_label_1
_geom_bond_atom_site_label_2
_geom_bond_distance
C1 C2 1.391(3)
C1 C14 1.401(3)
C1 C15 1.459(3)
O1 N1 1.282(3)
N1 C15 1.343(3)
N1 C16 1.503(3)
O2 N2 1.280(2)
N2 C15 1.349(3)
N2 C17 1.507(3)
C2 C3 1.396(3)
C2 H2 0.9300
C3 C12 1.393(3)
C3 C4 1.495(3)
O4 C4 1.222(3)
C4 C5 1.488(3)
C5 C10 1.391(4)
C5 C6 1.394(4)
C6 C7 1.380(4)
C6 H6 0.9300
C7 C8 1.383(4)
C7 H7 0.9300
C8 C9 1.379(4)
C8 H8 0.9300
C9 C10 1.398(3)
C9 H9 0.9300
C10 C11 1.487(4)
O11 C11 1.219(3)
C11 C12 1.487(3)
C12 C13 1.391(4)
C13 C14 1.381(3)
C13 H13 0.9300
C14 H14 0.9300
C16 C18 1.520(4)
C16 C19 1.527(4)
C16 C17 1.568(3)
C17 C20 1.521(4)
C17 C21 1.526(3)
C18 H18A 0.9600
C18 H18B 0.9600
C18 H18C 0.9600
C19 H19A 0.9600
C19 H19B 0.9600
C19 H19C 0.9600
C20 H20A 0.9600
C20 H20B 0.9600
C20 H20C 0.9600
C21 H21A 0.9600
C21 H21B 0.9600
C21 H21C 0.9600

loop_
_geom_torsion_atom_site_label_1
_geom_torsion_atom_site_label_2
_geom_torsion_atom_site_label_3
_geom_torsion_atom_site_label_4
_geom_torsion
C14 C1 C2 C3 -2.3(4)
C15 C1 C2 C3 174.3(2)
C1 C2 C3 C12 -1.4(4)
C1 C2 C3 C4 178.2(2)
C12 C3 C4 O4 167.8(2)
C2 C3 C4 O4 -11.8(4)
C12 C3 C4 C5 -9.3(3)
C2 C3 C4 C5 171.1(2)
O4 C4 C5 C10 -169.9(2)
C3 C4 C5 C10 7.2(4)
O4 C4 C5 C6 9.0(4)
C3 C4 C5 C6 -174.0(2)
C10 C5 C6 C7 0.0(4)
C4 C5 C6 C7 -178.9(3)
C5 C6 C7 C8 0.8(5)
C6 C7 C8 C9 -0.8(5)
C7 C8 C9 C10 0.0(4)
C6 C5 C10 C9 -0.8(4)
C4 C5 C10 C9 178.1(2)
C6 C5 C10 C11 179.3(2)
C4 C5 C10 C11 -1.8(4)
C8 C9 C10 C5 0.8(4)
C8 C9 C10 C11 -179.3(3)
C5 C10 C11 O11 179.7(3)
C9 C10 C11 O11 -0.2(4)
C5 C10 C11 C12 -1.9(4)
C9 C10 C11 C12 178.3(2)
C2 C3 C12 C13 3.8(4)
C4 C3 C12 C13 -175.8(2)
C2 C3 C12 C11 -174.5(2)
C4 C3 C12 C11 5.9(4)
O11 C11 C12 C13 -0.1(4)
C10 C11 C12 C13 -178.5(2)
O11 C11 C12 C3 178.2(3)
C10 C11 C12 C3 -0.3(4)
C3 C12 C13 C14 -2.5(4)
C11 C12 C13 C14 175.8(2)
C12 C13 C14 C1 -1.2(4)
C2 C1 C14 C13 3.7(4)
C15 C1 C14 C13 -173.0(2)
O1 N1 C15 N2 178.1(2)
C16 N1 C15 N2 4.5(3)
O1 N1 C15 C1 1.9(4)
C16 N1 C15 C1 -171.7(2)
O2 N2 C15 N1 -179.2(2)
C17 N2 C15 N1 5.2(3)
O2 N2 C15 C1 -3.0(4)
C17 N2 C15 C1 -178.6(2)
C2 C1 C15 N1 -37.5(4)
C14 C1 C15 N1 139.1(3)
C2 C1 C15 N2 146.9(2)
C14 C1 C15 N2 -36.5(4)
O1 N1 C16 C18 52.6(3)
C15 N1 C16 C18 -133.5(2)
O1 N1 C16 C19 -66.0(3)
C15 N1 C16 C19 107.9(2)
O1 N1 C16 C17 174.7(2)
C15 N1 C16 C17 -11.4(3)
O2 N2 C17 C20 -67.5(3)
C15 N2 C17 C20 108.3(2)
O2 N2 C17 C21 50.6(3)
C15 N2 C17 C21 -133.6(2)
O2 N2 C17 C16 172.4(2)
C15 N2 C17 C16 -11.9(2)
N1 C16 C17 N2 12.8(2)
C18 C16 C17 N2 129.4(2)
C19 C16 C17 N2 -100.4(2)
N1 C16 C17 C20 -101.6(2)
C18 C16 C17 C20 15.0(3)
C19 C16 C17 C20 145.2(2)
N1 C16 C17 C21 128.7(2)
C18 C16 C17 C21 -114.6(3)
C19 C16 C17 C21 15.6(3)
